data_4107735
loop_
_publ_author_name
'Miguel A. Huertos'
'Julio P\'erez'
'Luc\'ia Riera'

_publ_contact_author_address
;
     Departamento de Quimica Organica e Inorganica
     IUQOEM - Facultad de Quimica
     Universidad de Oviedo-CSIC
     C/ Julian Claveria s/n
     33006 Oviedo  (ASTURIAS)
     SPAIN
;
_publ_contact_author_email 'japm@uniovi.es, lrm@fq.uniovi.es'
_publ_contact_author_fax +34-85-103446
_publ_contact_author_phone +34-85-102985
_publ_section_title
;
 Pyridine Ring Opening at Room Temperature at a Rhenium Tricarbonyl
 Bipyridine Complex
;
_journal_name_full 'Journal of the American Chemical Society'
_journal_page_first 5662
_journal_page_last 5663
_journal_paper_doi 10.1021/ja801655d
_journal_volume 130
_journal_year 2008
_chemical_formula_sum 'C20 H18 F3 N4 O6 Re S'
_chemical_formula_weight 685.64
_chemical_name_systematic
;
 ?
;
_space_group_IT_number 14
_symmetry_cell_setting monoclinic
_symmetry_space_group_name_Hall '-P 2ybc'
_symmetry_space_group_name_H-M 'P 1 21/c 1'
_atom_sites_solution_hydrogens geom
_atom_sites_solution_primary direct
_atom_sites_solution_secondary difmap
_audit_creation_method SHELXL-97
_cell_angle_alpha 90.00
_cell_angle_beta 118.462(2)
_cell_angle_gamma 90.00
_cell_formula_units_Z 4
_cell_length_a 13.9458(2)
_cell_length_b 13.27459(14)
_cell_length_c 14.1729(2)
_cell_measurement_reflns_used 10425
_cell_measurement_temperature 150(2)
_cell_measurement_theta_max 73.5630
_cell_measurement_theta_min 3.3238
_cell_volume 2306.63(7)
_computing_structure_refinement 'SHELXL-97 (Sheldrick, 1997)'
_diffrn_ambient_temperature 150(2)
_diffrn_detector_area_resol_mean 8.2640
_diffrn_measured_fraction_theta_full 0.978
_diffrn_measured_fraction_theta_max 0.936
_diffrn_radiation_monochromator graphite
_diffrn_radiation_source 'Enhance (Cu) X-ray Source'
_diffrn_radiation_type CuK\a
_diffrn_radiation_wavelength 1.54184
_diffrn_reflns_av_R_equivalents 0.0170
_diffrn_reflns_av_sigmaI/netI 0.0246
_diffrn_reflns_limit_h_max 15
_diffrn_reflns_limit_h_min -17
_diffrn_reflns_limit_k_max 16
_diffrn_reflns_limit_k_min -14
_diffrn_reflns_limit_l_max 17
_diffrn_reflns_limit_l_min -16
_diffrn_reflns_number 14282
_diffrn_reflns_theta_full 70.00
_diffrn_reflns_theta_max 73.5630
_diffrn_reflns_theta_min 3.3238
_exptl_absorpt_coefficient_mu 11.790
_exptl_absorpt_correction_T_max 0.438
_exptl_absorpt_correction_T_min 0.278
_exptl_absorpt_correction_type multi-scan
_exptl_absorpt_process_details
;
CrysAlis RED, Oxford Diffraction Ltd.,
Version 1.171.32.5 (release 08-05-2007 CrysAlis171 .NET)
(compiled May  8 2007,13:10:02)
empirical absorption correction using spherical harmonics,
 implemented in SCALE3 ABSPACK scaling algorithm.
;
_exptl_crystal_colour colorless
_exptl_crystal_density_diffrn 1.974
_exptl_crystal_description prism
_exptl_crystal_F_000 1328
_exptl_crystal_size_max 0.11
_exptl_crystal_size_mid 0.09
_exptl_crystal_size_min 0.07
_refine_diff_density_max 1.426
_refine_diff_density_min -2.759
_refine_diff_density_rms 0.112
_refine_ls_extinction_method none
_refine_ls_goodness_of_fit_ref 1.126
_refine_ls_hydrogen_treatment constr
_refine_ls_matrix_type full
_refine_ls_number_parameters 317
_refine_ls_number_reflns 4692
_refine_ls_number_restraints 0
_refine_ls_restrained_S_all 1.126
_refine_ls_R_factor_all 0.0391
_refine_ls_R_factor_gt 0.0357
_refine_ls_shift/su_max 0.000
_refine_ls_shift/su_mean 0.000
_refine_ls_structure_factor_coef Fsqd
_refine_ls_weighting_details 'calc w=1/[\s^2^(Fo^2^)+(0.0255P)^2^+12.2513P] where P=(Fo^2^+2Fc^2^)/3'
_refine_ls_weighting_scheme calc
_refine_ls_wR_factor_gt 0.0816
_refine_ls_wR_factor_ref 0.0844
_reflns_number_gt 4012
_reflns_number_total 4692
_reflns_threshold_expression >2sigma(I)
_cod_data_source_file ja801655d-file004_3.cif
_cod_data_source_block COMPOUND_4_(ma238x)
_cod_database_code 4107735

loop_
_symmetry_equiv_pos_as_xyz
'x, y, z'
'-x, y+1/2, -z+1/2'
'-x, -y, -z'
'x, -y-1/2, z-1/2'

loop_
_atom_site_label
_atom_site_type_symbol
_atom_site_fract_x
_atom_site_fract_y
_atom_site_fract_z
_atom_site_U_iso_or_equiv
_atom_site_adp_type
_atom_site_occupancy
_atom_site_symmetry_multiplicity
_atom_site_calc_flag
_atom_site_refinement_flags
_atom_site_disorder_assembly
_atom_site_disorder_group
Re1 Re 0.81569(2) 0.208593(18) 0.418313(18) 0.03324(9) Uani 0.95 1 d P A 1
N12 N 0.6710(3) 0.2297(3) 0.2639(3) 0.0288(9) Uani 1 1 d . A 1
N11 N 0.7160(4) 0.0707(3) 0.3992(3) 0.0370(10) Uani 1 1 d . A 1
N1 N 0.8718(4) 0.1234(4) 0.3234(4) 0.0414(11) Uani 1 1 d . A 1
N3 N 0.8818(5) 0.0176(5) 0.2077(4) 0.0545(14) Uani 1 1 d . A 1
C12 C 0.5128(5) 0.1541(4) 0.1229(4) 0.0419(13) Uani 1 1 d . A 1
H12 H 0.4697 0.0972 0.0943 0.050 Uiso 1 1 calc R A 1
C11 C 0.6077(4) 0.1484(4) 0.2201(4) 0.0306(10) Uani 1 1 d . A 1
C22 C 0.8901(5) 0.3299(5) 0.4183(5) 0.0538(17) Uani 1 1 d . A 1
C14 C 0.5483(4) 0.3273(4) 0.1127(4) 0.0372(12) Uani 1 1 d . A 1
H14 H 0.5302 0.3890 0.0772 0.045 Uiso 1 1 calc R A 1
C15 C 0.6415(4) 0.3176(4) 0.2101(4) 0.0327(11) Uani 1 1 d . A 1
H15 H 0.6856 0.3738 0.2397 0.039 Uiso 1 1 calc R A 1
C2 C 0.8219(5) 0.0459(5) 0.2555(4) 0.0410(13) Uani 1 1 d . A 1
C13 C 0.4825(5) 0.2446(5) 0.0688(4) 0.0420(13) Uani 1 1 d . A 1
H13 H 0.4187 0.2497 0.0038 0.050 Uiso 1 1 calc R A 1
C4 C 0.9712(6) 0.0771(7) 0.2454(6) 0.069(2) Uani 1 1 d . A 1
H4 H 1.0261 0.0741 0.2260 0.082 Uiso 1 1 calc R A 1
C5 C 0.9660(5) 0.1422(6) 0.3170(6) 0.062(2) Uani 1 1 d . A 1
H5 H 1.0175 0.1914 0.3553 0.074 Uiso 1 1 calc R A 1
C23 C 0.9407(6) 0.1735(5) 0.5513(5) 0.0545(16) Uani 1 1 d . A 1
C21 C 0.7563(6) 0.2847(5) 0.4940(5) 0.0515(15) Uani 1 1 d . A 1
C31 C 0.8563(7) -0.0596(7) 0.1270(6) 0.080(3) Uani 1 1 d . A 1
H31A H 0.8687 -0.1248 0.1601 0.120 Uiso 1 1 calc R A 1
H31B H 0.9022 -0.0513 0.0941 0.120 Uiso 1 1 calc R A 1
H31C H 0.7813 -0.0537 0.0734 0.120 Uiso 1 1 calc R A 1
C111 C 0.6424(5) 0.0889(5) 0.4447(5) 0.0538(16) Uani 1 1 d . A 1
H11A H 0.5965 0.1456 0.4095 0.081 Uiso 1 1 calc . B 1
H11B H 0.6847 0.1026 0.5201 0.081 Uiso 1 1 calc . C 1
H11C H 0.5981 0.0303 0.4343 0.081 Uiso 1 1 calc . D 1
C112 C 0.7842(5) -0.0192(5) 0.4584(5) 0.0488(15) Uani 1 1 d . A 1
H11D H 0.8343 -0.0345 0.4318 0.073 Uiso 1 1 calc R A 1
H11E H 0.7375 -0.0761 0.4473 0.073 Uiso 1 1 calc R A 1
H11F H 0.8242 -0.0043 0.5336 0.073 Uiso 1 1 calc R A 1
O22 O 0.9320(4) 0.4036(4) 0.4199(4) 0.0752(16) Uani 1 1 d . A 1
O23 O 1.0161(5) 0.1520(4) 0.6312(4) 0.0809(17) Uani 1 1 d . A 1
O21 O 0.7200(5) 0.3314(4) 0.5377(4) 0.0753(15) Uani 1 1 d . A 1
C10 C 0.6504(4) 0.0487(4) 0.2797(4) 0.0348(11) Uani 1 1 d . A 1
C6 C 0.7231(5) -0.0002(4) 0.2397(4) 0.0387(12) Uani 1 1 d . A 1
C9 C 0.5612(5) -0.0281(4) 0.2502(5) 0.0455(14) Uani 1 1 d . A 1
H9 H 0.5036 -0.0223 0.2655 0.055 Uiso 1 1 calc R A 1
C7 C 0.6751(6) -0.0889(5) 0.1928(5) 0.0524(16) Uani 1 1 d . A 1
H7 H 0.7023 -0.1333 0.1605 0.063 Uiso 1 1 calc R A 1
C8 C 0.5765(6) -0.1046(5) 0.1997(5) 0.0558(16) Uani 1 1 d . A 1
H8 H 0.5307 -0.1602 0.1728 0.067 Uiso 1 1 calc R A 1
S1 S 0.27995(11) 0.10317(11) 0.31092(10) 0.0408(3) Uani 1 1 d . E 1
F2 F 0.2787(3) 0.0561(3) 0.1312(3) 0.0643(11) Uani 1 1 d . E 1
O2 O 0.2423(4) 0.1892(3) 0.3445(3) 0.0508(10) Uani 1 1 d . E 1
F3 F 0.1399(3) 0.1408(4) 0.1125(3) 0.0705(12) Uani 1 1 d . E 1
F1 F 0.2931(5) 0.2146(3) 0.1639(4) 0.0856(15) Uani 1 1 d . E 1
O3 O 0.2204(4) 0.0113(3) 0.3002(3) 0.0530(11) Uani 1 1 d . E 1
O1 O 0.3947(4) 0.0917(5) 0.3617(4) 0.0722(15) Uani 1 1 d . E 1
C1 C 0.2459(5) 0.1315(5) 0.1727(5) 0.0473(14) Uani 1 1 d . E 1
Re2 Re 0.7573 0.2156 0.4211 0.0477(13) Uiso 0.05 1 d P F 2

loop_
_atom_site_aniso_label
_atom_site_aniso_U_11
_atom_site_aniso_U_22
_atom_site_aniso_U_33
_atom_site_aniso_U_23
_atom_site_aniso_U_13
_atom_site_aniso_U_12
Re1 0.03661(14) 0.03079(14) 0.02364(13) 0.00325(9) 0.00731(10) -0.00294(10)
N12 0.032(2) 0.030(2) 0.0258(19) 0.0028(16) 0.0150(17) 0.0027(17)
N11 0.054(3) 0.032(2) 0.028(2) 0.0019(18) 0.022(2) -0.003(2)
N1 0.035(2) 0.047(3) 0.040(2) 0.017(2) 0.015(2) 0.010(2)
N3 0.054(3) 0.071(4) 0.047(3) 0.021(3) 0.031(3) 0.028(3)
C12 0.039(3) 0.038(3) 0.041(3) -0.002(2) 0.013(2) 0.000(2)
C11 0.034(2) 0.031(3) 0.031(2) -0.001(2) 0.019(2) 0.002(2)
C22 0.039(3) 0.051(4) 0.047(3) 0.014(3) 0.000(3) -0.004(3)
C14 0.045(3) 0.034(3) 0.034(3) 0.006(2) 0.021(2) 0.011(2)
C15 0.040(3) 0.029(3) 0.032(3) 0.002(2) 0.019(2) -0.001(2)
C2 0.044(3) 0.047(3) 0.030(3) 0.014(2) 0.016(2) 0.018(3)
C13 0.038(3) 0.047(3) 0.035(3) 0.001(2) 0.013(2) 0.006(3)
C4 0.062(5) 0.095(6) 0.065(4) 0.036(4) 0.043(4) 0.036(4)
C5 0.034(3) 0.079(5) 0.068(4) 0.032(4) 0.022(3) 0.009(3)
C23 0.059(4) 0.046(4) 0.038(3) 0.005(3) 0.007(3) -0.009(3)
C21 0.070(4) 0.045(3) 0.035(3) -0.010(3) 0.021(3) -0.009(3)
C31 0.101(6) 0.105(7) 0.050(4) 0.008(4) 0.049(4) 0.044(5)
C111 0.055(4) 0.059(4) 0.051(4) 0.004(3) 0.028(3) 0.003(3)
C112 0.069(4) 0.037(3) 0.034(3) 0.011(2) 0.020(3) 0.004(3)
O22 0.052(3) 0.051(3) 0.084(4) 0.018(3) 0.001(3) -0.016(2)
O23 0.076(3) 0.069(3) 0.047(3) 0.016(3) -0.011(3) 0.000(3)
O21 0.104(4) 0.066(3) 0.059(3) -0.028(3) 0.041(3) -0.010(3)
C10 0.045(3) 0.029(3) 0.031(2) 0.000(2) 0.018(2) -0.003(2)
C6 0.052(3) 0.034(3) 0.029(2) 0.008(2) 0.019(2) 0.012(2)
C9 0.047(3) 0.037(3) 0.048(3) 0.005(3) 0.020(3) -0.007(3)
C7 0.069(4) 0.040(3) 0.038(3) -0.003(3) 0.017(3) 0.010(3)
C8 0.063(4) 0.038(3) 0.053(4) -0.004(3) 0.018(3) -0.007(3)
S1 0.0445(7) 0.0436(8) 0.0283(6) -0.0027(5) 0.0124(5) 0.0030(6)
F2 0.078(3) 0.078(3) 0.045(2) -0.0142(19) 0.0355(19) 0.002(2)
O2 0.076(3) 0.035(2) 0.043(2) -0.0056(18) 0.030(2) 0.000(2)
F3 0.062(2) 0.087(3) 0.0408(19) 0.005(2) 0.0062(18) 0.015(2)
F1 0.134(4) 0.070(3) 0.079(3) -0.005(2) 0.073(3) -0.033(3)
O3 0.073(3) 0.038(2) 0.054(2) -0.0038(19) 0.035(2) -0.003(2)
O1 0.051(3) 0.097(4) 0.057(3) -0.019(3) 0.017(2) 0.000(3)
C1 0.054(4) 0.050(4) 0.037(3) -0.003(3) 0.021(3) -0.004(3)

loop_
_atom_type_symbol
_atom_type_description
_atom_type_scat_dispersion_real
_atom_type_scat_dispersion_imag
_atom_type_scat_source
C C 0.0181 0.0091 'International Tables Vol C Tables 4.2.6.8 and 6.1.1.4'
H H 0.0000 0.0000 'International Tables Vol C Tables 4.2.6.8 and 6.1.1.4'
N N 0.0311 0.0180 'International Tables Vol C Tables 4.2.6.8 and 6.1.1.4'
O O 0.0492 0.0322 'International Tables Vol C Tables 4.2.6.8 and 6.1.1.4'
F F 0.0727 0.0534 'International Tables Vol C Tables 4.2.6.8 and 6.1.1.4'
S S 0.3331 0.5567 'International Tables Vol C Tables 4.2.6.8 and 6.1.1.4'
Re Re -5.2083 5.8923 'International Tables Vol C Tables 4.2.6.8 and 6.1.1.4'
Cl Cl 0.3639 0.7018 'International Tables Vol C Tables 4.2.6.8 and 6.1.1.4'

loop_
_geom_angle_atom_site_label_1
_geom_angle_atom_site_label_2
_geom_angle_atom_site_label_3
_geom_angle
C22 Re1 C23 88.0(3)
C22 Re1 C21 86.3(3)
C23 Re1 C21 90.6(3)
C22 Re1 N1 94.8(3)
C23 Re1 N1 93.1(3)
C21 Re1 N1 176.1(2)
C22 Re1 N12 97.7(2)
C23 Re1 N12 173.3(2)
C21 Re1 N12 93.1(2)
N1 Re1 N12 83.06(15)
C22 Re1 N11 173.6(2)
C23 Re1 N11 98.2(2)
C21 Re1 N11 95.1(2)
N1 Re1 N11 83.41(17)
N12 Re1 N11 76.04(16)
C11 N12 C15 118.5(4)
C11 N12 Re1 116.8(3)
C15 N12 Re1 124.7(3)
C111 N11 C112 105.8(4)
C111 N11 C10 110.2(4)
C112 N11 C10 110.6(4)
C111 N11 Re1 109.7(4)
C112 N11 Re1 113.0(4)
C10 N11 Re1 107.6(3)
C2 N1 C5 105.8(6)
C2 N1 Re1 128.5(4)
C5 N1 Re1 125.6(5)
C4 N3 C2 108.2(6)
C4 N3 C31 124.0(6)
C2 N3 C31 127.8(7)
C13 C12 C11 119.7(5)
C13 C12 H12 120.1
C11 C12 H12 120.1
N12 C11 C12 121.4(5)
N12 C11 C10 116.3(4)
C12 C11 C10 122.2(5)
O22 C22 Re1 177.4(7)
C13 C14 C15 119.0(5)
C13 C14 H14 120.5
C15 C14 H14 120.5
N12 C15 C14 122.5(5)
N12 C15 H15 118.8
C14 C15 H15 118.8
N1 C2 N3 109.6(6)
N1 C2 C6 124.7(5)
N3 C2 C6 125.7(6)
C14 C13 C12 118.9(5)
C14 C13 H13 120.6
C12 C13 H13 120.6
N3 C4 C5 107.4(6)
N3 C4 H4 126.3
C5 C4 H4 126.3
C4 C5 N1 108.9(7)
C4 C5 H5 125.5
N1 C5 H5 125.5
O23 C23 Re1 179.7(8)
O21 C21 Re1 178.8(6)
N3 C31 H31A 109.5
N3 C31 H31B 109.5
H31A C31 H31B 109.5
N3 C31 H31C 109.5
H31A C31 H31C 109.5
H31B C31 H31C 109.5
H11A C111 H11B 109.5
H11A C111 H11C 109.5
H11B C111 H11C 109.5
N11 C112 H11D 109.5
N11 C112 H11E 109.5
H11D C112 H11E 109.5
N11 C112 H11F 109.5
H11D C112 H11F 109.5
H11E C112 H11F 109.5
C9 C10 N11 114.7(4)
C9 C10 C6 102.5(5)
N11 C10 C6 110.0(4)
C9 C10 C11 112.4(4)
N11 C10 C11 108.5(4)
C6 C10 C11 108.4(4)
C7 C6 C2 131.5(6)
C7 C6 C10 106.9(5)
C2 C6 C10 121.6(5)
C8 C9 C10 110.3(6)
C8 C9 H9 124.9
C10 C9 H9 124.9
C6 C7 C8 110.8(6)
C6 C7 H7 124.6
C8 C7 H7 124.6
C9 C8 C7 109.4(6)
C9 C8 H8 125.3
C7 C8 H8 125.3
O1 S1 O2 115.0(3)
O1 S1 O3 114.7(3)
O2 S1 O3 115.2(3)
O1 S1 C1 102.8(3)
O2 S1 C1 104.1(3)
O3 S1 C1 102.7(3)
F3 C1 F1 108.5(6)
F3 C1 F2 107.2(5)
F1 C1 F2 107.0(5)
F3 C1 S1 110.7(4)
F1 C1 S1 112.8(4)
F2 C1 S1 110.3(4)

loop_
_geom_bond_atom_site_label_1
_geom_bond_atom_site_label_2
_geom_bond_distance
Re1 C22 1.915(7)
Re1 C23 1.918(6)
Re1 C21 1.925(7)
Re1 N1 2.169(5)
Re1 N12 2.175(4)
Re1 N11 2.235(5)
N12 C11 1.345(6)
N12 C15 1.346(6)
N11 C111 1.469(8)
N11 C112 1.507(7)
N11 C10 1.522(6)
N1 C2 1.353(8)
N1 C5 1.382(8)
N3 C4 1.352(10)
N3 C2 1.355(7)
N3 C31 1.448(10)
C12 C13 1.379(8)
C12 C11 1.384(7)
C12 H12 0.9300
C11 C10 1.529(7)
C22 O22 1.135(8)
C14 C13 1.374(8)
C14 C15 1.379(7)
C14 H14 0.9300
C15 H15 0.9300
C2 C6 1.425(8)
C13 H13 0.9300
C4 C5 1.361(11)
C4 H4 0.9300
C5 H5 0.9300
C23 O23 1.155(8)
C21 O21 1.150(8)
C31 H31A 0.9600
C31 H31B 0.9600
C31 H31C 0.9600
C111 H11A 0.9600
C111 H11B 0.9600
C111 H11C 0.9600
C112 H11D 0.9600
C112 H11E 0.9600
C112 H11F 0.9600
C10 C9 1.504(8)
C10 C6 1.523(7)
C6 C7 1.360(8)
C9 C8 1.318(9)
C9 H9 0.9300
C7 C8 1.440(10)
C7 H7 0.9300
C8 H8 0.9300
S1 O1 1.416(5)
S1 O2 1.430(4)
S1 O3 1.442(5)
S1 C1 1.821(6)
F2 C1 1.347(7)
F3 C1 1.314(7)
F1 C1 1.320(7)

loop_
_geom_torsion_atom_site_label_1
_geom_torsion_atom_site_label_2
_geom_torsion_atom_site_label_3
_geom_torsion_atom_site_label_4
_geom_torsion
C22 Re1 N12 C11 164.2(4)
C21 Re1 N12 C11 -109.2(4)
N1 Re1 N12 C11 70.3(4)
N11 Re1 N12 C11 -14.6(3)
C22 Re1 N12 C15 -15.6(4)
C21 Re1 N12 C15 71.1(4)
N1 Re1 N12 C15 -109.5(4)
N11 Re1 N12 C15 165.6(4)
C23 Re1 N11 C111 93.6(4)
C21 Re1 N11 C111 2.2(4)
N1 Re1 N11 C111 -174.1(4)
N12 Re1 N11 C111 -89.7(4)
C23 Re1 N11 C112 -24.2(4)
C21 Re1 N11 C112 -115.6(4)
N1 Re1 N11 C112 68.1(4)
N12 Re1 N11 C112 152.5(4)
C23 Re1 N11 C10 -146.6(4)
C21 Re1 N11 C10 122.1(4)
N1 Re1 N11 C10 -54.3(3)
N12 Re1 N11 C10 30.1(3)
C22 Re1 N1 C2 -151.0(5)
C23 Re1 N1 C2 120.7(5)
N12 Re1 N1 C2 -53.8(4)
N11 Re1 N1 C2 22.9(4)
C22 Re1 N1 C5 25.4(5)
C23 Re1 N1 C5 -62.9(5)
N12 Re1 N1 C5 122.6(5)
N11 Re1 N1 C5 -160.7(5)
C15 N12 C11 C12 -1.4(7)
Re1 N12 C11 C12 178.8(4)
C15 N12 C11 C10 174.7(4)
Re1 N12 C11 C10 -5.0(5)
C13 C12 C11 N12 0.7(8)
C13 C12 C11 C10 -175.2(5)
C11 N12 C15 C14 0.9(7)
Re1 N12 C15 C14 -179.4(4)
C13 C14 C15 N12 0.3(8)
C5 N1 C2 N3 -0.4(6)
Re1 N1 C2 N3 176.6(3)
C5 N1 C2 C6 177.9(5)
Re1 N1 C2 C6 -5.2(7)
C4 N3 C2 N1 0.2(6)
C31 N3 C2 N1 -177.7(6)
C4 N3 C2 C6 -178.0(5)
C31 N3 C2 C6 4.1(9)
C15 C14 C13 C12 -1.0(8)
C11 C12 C13 C14 0.5(8)
C2 N3 C4 C5 0.1(7)
C31 N3 C4 C5 178.0(6)
N3 C4 C5 N1 -0.3(7)
C2 N1 C5 C4 0.4(7)
Re1 N1 C5 C4 -176.6(4)
C111 N11 C10 C9 -48.1(6)
C112 N11 C10 C9 68.6(6)
Re1 N11 C10 C9 -167.6(4)
C111 N11 C10 C6 -163.1(5)
C112 N11 C10 C6 -46.4(6)
Re1 N11 C10 C6 77.4(4)
C111 N11 C10 C11 78.5(5)
C112 N11 C10 C11 -164.9(4)
Re1 N11 C10 C11 -41.0(5)
N12 C11 C10 C9 159.6(5)
C12 C11 C10 C9 -24.3(7)
N12 C11 C10 N11 31.7(6)
C12 C11 C10 N11 -152.2(5)
N12 C11 C10 C6 -87.8(5)
C12 C11 C10 C6 88.3(6)
N1 C2 C6 C7 -164.9(6)
N3 C2 C6 C7 13.1(9)
N1 C2 C6 C10 14.0(8)
N3 C2 C6 C10 -168.0(5)
C9 C10 C6 C7 1.8(6)
N11 C10 C6 C7 124.2(5)
C11 C10 C6 C7 -117.2(5)
C9 C10 C6 C2 -177.3(5)
N11 C10 C6 C2 -54.9(6)
C11 C10 C6 C2 63.7(6)
N11 C10 C9 C8 -121.2(6)
C6 C10 C9 C8 -2.0(6)
C11 C10 C9 C8 114.3(6)
C2 C6 C7 C8 177.9(6)
C10 C6 C7 C8 -1.1(7)
C10 C9 C8 C7 1.4(7)
C6 C7 C8 C9 -0.2(8)
O1 S1 C1 F3 177.5(5)
O2 S1 C1 F3 -62.2(5)
O3 S1 C1 F3 58.2(5)
O1 S1 C1 F1 -60.6(6)
O2 S1 C1 F1 59.7(5)
O3 S1 C1 F1 -179.9(5)
O1 S1 C1 F2 59.0(5)
O2 S1 C1 F2 179.2(4)
O3 S1 C1 F2 -60.3(5)
